data_2241480
loop_
_publ_author_name
'Tiritiris, Ioannis'
'Kress, Ralf'
'Kantlehner, Willi'

_publ_section_title
;
 Crystal structure of
 2-bromo-3-dimethylamino-<i>N</i>,<i>N</i>,<i>N</i>',<i>N</i>',4-pentamethyl-4-(trimethylsilyloxy)pent-2-eneamidinium
 bromide
;
_journal_coeditor_code FF2146
_journal_issue 12
_journal_name_full 'Acta Crystallographica Section E'
_journal_page_first o1061
_journal_page_last o1062
_journal_paper_doi 10.1107/S205698901502383X
_journal_volume 71
_journal_year 2015
_chemical_formula_iupac 'C15 H33 Br N3 O Si +, Br -'
_chemical_formula_moiety 'C15 H33 Br N3 O Si +, Br -'
_chemical_formula_sum 'C15 H33 Br2 N3 O Si'
_chemical_formula_weight 459.33
_chemical_name_systematic
'2-Bromo-3-dimethylamino-<i>N</i>,<i>N</i>,<i>N</i>',<i>N</i>',4-pentamethyl-4-(trimethylsilyloxy)pent-2-eneamidinium bromide'
_space_group_crystal_system orthorhombic
_space_group_IT_number 61
_space_group_name_Hall '-P 2ac 2ab'
_space_group_name_H-M_alt 'P b c a'
_symmetry_space_group_name_Hall '-P 2ac 2ab'
_symmetry_space_group_name_H-M 'P b c a'
_atom_sites_solution_hydrogens geom
_atom_sites_solution_primary direct
_atom_sites_solution_secondary difmap
_audit_creation_method SHELXL-2014/7
_cell_angle_alpha 90
_cell_angle_beta 90
_cell_angle_gamma 90
_cell_formula_units_Z 8
_cell_length_a 13.3524(5)
_cell_length_b 11.3802(3)
_cell_length_c 27.4261(14)
_cell_measurement_reflns_used 32287
_cell_measurement_temperature 100(2)
_cell_measurement_theta_max 28.26
_cell_measurement_theta_min 1.49
_cell_volume 4167.5(3)
_computing_cell_refinement
;
SAINT (Bruker, 2008)
;
_computing_data_collection
;
APEX2 (Bruker, 2008)
;
_computing_data_reduction
;
SAINT (Bruker, 2008)
;
_computing_molecular_graphics
;
DIAMOND (Brandenburg & Putz, 2005)
;
_computing_publication_material
;
SHELXL2014 (Sheldrick, 2015)
;
_computing_structure_refinement
;
SHELXL2014 (Sheldrick, 2015)
;
_computing_structure_solution
;
SHELXS97 (Sheldrick, 2008)
;
_diffrn_ambient_temperature 100(2)
_diffrn_measured_fraction_theta_full 1.000
_diffrn_measured_fraction_theta_max 0.999
_diffrn_measurement_device_type 'Bruker Kappa APEXII DUO'
_diffrn_measurement_method '\f scans, and \w scans'
_diffrn_radiation_monochromator Triumph
_diffrn_radiation_type MoK\a
_diffrn_radiation_wavelength 0.71073
_diffrn_reflns_av_R_equivalents 0.0951
_diffrn_reflns_limit_h_max 10
_diffrn_reflns_limit_h_min -17
_diffrn_reflns_limit_k_max 15
_diffrn_reflns_limit_k_min -15
_diffrn_reflns_limit_l_max 36
_diffrn_reflns_limit_l_min -36
_diffrn_reflns_number 32287
_diffrn_reflns_theta_full 25.242
_diffrn_reflns_theta_max 28.263
_diffrn_reflns_theta_min 1.485
_diffrn_standards_decay_% 0
_diffrn_standards_interval_count 0
_diffrn_standards_number 0
_exptl_absorpt_coefficient_mu 3.953
_exptl_absorpt_correction_T_max 0.530
_exptl_absorpt_correction_T_min 0.285
_exptl_absorpt_correction_type multi-scan
_exptl_absorpt_process_details
;
(Blessing, 1995)
;
_exptl_crystal_colour yellow
_exptl_crystal_density_diffrn 1.464
_exptl_crystal_density_method 'not measured'
_exptl_crystal_description block
_exptl_crystal_F_000 1888
_exptl_crystal_size_max 0.45
_exptl_crystal_size_mid 0.30
_exptl_crystal_size_min 0.15
_refine_diff_density_max 1.097
_refine_diff_density_min -1.878
_refine_ls_extinction_method none
_refine_ls_goodness_of_fit_ref 1.174
_refine_ls_hydrogen_treatment constr
_refine_ls_matrix_type full
_refine_ls_number_parameters 210
_refine_ls_number_reflns 5164
_refine_ls_number_restraints 0
_refine_ls_restrained_S_all 1.174
_refine_ls_R_factor_all 0.1058
_refine_ls_R_factor_gt 0.0607
_refine_ls_shift/su_max 0.000
_refine_ls_shift/su_mean 0.000
_refine_ls_structure_factor_coef Fsqd
_refine_ls_weighting_details 'w=1/[\s^2^(Fo^2^)+19.9082P] where P=(Fo^2^+2Fc^2^)/3'
_refine_ls_weighting_scheme calc
_refine_ls_wR_factor_gt 0.0901
_refine_ls_wR_factor_ref 0.0988
_reflns_number_gt 3394
_reflns_number_total 5164
_reflns_threshold_expression >2sigma(I)
_cod_data_source_file ff2146sup1.cif
_cod_data_source_block I
_cod_database_code 2241480
_shelx_space_group_comment
;
The symmetry employed for this shelxl refinement is uniquely defined
by the following loop, which should always be used as a source of
symmetry information in preference to the above space-group names.
They are only intended as comments.
;

loop_
_symmetry_equiv_pos_as_xyz
x,y,z
1/2-x,-y,1/2+z
1/2+x,1/2-y,-z
-x,1/2+y,1/2-z
-x,-y,-z
1/2+x,y,1/2-z
1/2-x,1/2+y,z
x,1/2-y,1/2+z

loop_
_atom_site_type_symbol
_atom_site_label
_atom_site_fract_x
_atom_site_fract_y
_atom_site_fract_z
_atom_site_U_iso_or_equiv
_atom_site_adp_type
_atom_site_calc_flag
_atom_site_occupancy
Br Br1 0.54519(4) 0.73694(4) 0.13843(2) 0.01487(12) Uani d 1
Br Br2 0.45103(4) 0.23306(5) 0.24383(2) 0.01507(12) Uani d 1
N N1 0.5406(3) 0.3518(3) 0.13946(16) 0.0147(9) Uani d 1
C C1 0.4511(4) 0.4276(4) 0.1374(2) 0.0213(12) Uani d 1
H H1A 0.3938 0.3816 0.1258 0.032 Uiso calc 1
H H1B 0.4633 0.4930 0.1149 0.032 Uiso calc 1
H H1C 0.4367 0.4585 0.1700 0.032 Uiso calc 1
C C2 0.6368(4) 0.4157(5) 0.1374(2) 0.0226(13) Uani d 1
H H2A 0.6879 0.3714 0.1553 0.034 Uiso calc 1
H H2B 0.6287 0.4935 0.1521 0.034 Uiso calc 1
H H2C 0.6576 0.4244 0.1033 0.034 Uiso calc 1
N N2 0.6052(3) 0.1612(4) 0.14393(15) 0.0125(9) Uani d 1
C C3 0.6869(4) 0.1740(5) 0.1081(2) 0.0183(12) Uani d 1
H H3A 0.6711 0.2385 0.0857 0.027 Uiso calc 1
H H3B 0.6942 0.1008 0.0896 0.027 Uiso calc 1
H H3C 0.7496 0.1914 0.1252 0.027 Uiso calc 1
C C4 0.6060(4) 0.0462(5) 0.1683(2) 0.0194(12) Uani d 1
H H4A 0.5545 0.0448 0.1938 0.029 Uiso calc 1
H H4B 0.6719 0.0328 0.1831 0.029 Uiso calc 1
H H4C 0.5922 -0.0157 0.1444 0.029 Uiso calc 1
C C5 0.5318(3) 0.2392(4) 0.15005(16) 0.0109(10) Uani d 1
C C6 0.4400(4) 0.1967(4) 0.17545(17) 0.0113(10) Uani d 1
C C7 0.3621(3) 0.1384(4) 0.15758(18) 0.0090(10) Uani d 1
N N3 0.2856(3) 0.0847(4) 0.18667(15) 0.0135(10) Uani d 1
C C8 0.2094(4) 0.1616(5) 0.2075(2) 0.0202(13) Uani d 1
H H8A 0.2364 0.2005 0.2365 0.030 Uiso calc 1
H H8B 0.1506 0.1149 0.2166 0.030 Uiso calc 1
H H8C 0.1900 0.2209 0.1834 0.030 Uiso calc 1
C C9 0.3192(4) -0.0079(5) 0.2199(2) 0.0206(13) Uani d 1
H H9A 0.3710 -0.0551 0.2039 0.031 Uiso calc 1
H H9B 0.2623 -0.0583 0.2284 0.031 Uiso calc 1
H H9C 0.3466 0.0277 0.2496 0.031 Uiso calc 1
C C10 0.3455(4) 0.1153(4) 0.10276(18) 0.0087(10) Uani d 1
C C11 0.3601(4) -0.0161(4) 0.09338(19) 0.0145(11) Uani d 1
H H11A 0.3426 -0.0341 0.0595 0.022 Uiso calc 1
H H11B 0.3168 -0.0612 0.1154 0.022 Uiso calc 1
H H11C 0.4302 -0.0372 0.0993 0.022 Uiso calc 1
C C12 0.2409(3) 0.1539(4) 0.08853(18) 0.0112(10) Uani d 1
H H12A 0.2334 0.2383 0.0947 0.017 Uiso calc 1
H H12B 0.1916 0.1103 0.1078 0.017 Uiso calc 1
H H12C 0.2301 0.1381 0.0538 0.017 Uiso calc 1
O O1 0.4196(2) 0.1804(3) 0.07547(12) 0.0096(7) Uani d 1
Si Si1 0.41809(10) 0.21877(12) 0.01674(5) 0.0103(3) Uani d 1
C C13 0.3405(4) 0.3517(5) 0.0054(2) 0.0169(12) Uani d 1
H H13A 0.2698 0.3332 0.0113 0.025 Uiso calc 1
H H13B 0.3491 0.3772 -0.0285 0.025 Uiso calc 1
H H13C 0.3616 0.4149 0.0274 0.025 Uiso calc 1
C C14 0.3757(4) 0.0988(5) -0.02454(19) 0.0170(12) Uani d 1
H H14A 0.4182 0.0295 -0.0198 0.025 Uiso calc 1
H H14B 0.3804 0.1251 -0.0585 0.025 Uiso calc 1
H H14C 0.3060 0.0785 -0.0170 0.025 Uiso calc 1
C C15 0.5486(4) 0.2599(5) 0.00131(18) 0.0196(11) Uani d 1
H H15A 0.5687 0.3283 0.0207 0.029 Uiso calc 1
H H15B 0.5529 0.2791 -0.0335 0.029 Uiso calc 1
H H15C 0.5934 0.1939 0.0086 0.029 Uiso calc 1

loop_
_atom_site_aniso_label
_atom_site_aniso_U_11
_atom_site_aniso_U_22
_atom_site_aniso_U_33
_atom_site_aniso_U_12
_atom_site_aniso_U_13
_atom_site_aniso_U_23
Br1 0.0172(2) 0.0146(3) 0.0128(3) -0.0002(2) 0.0014(2) 0.0024(2)
Br2 0.0157(2) 0.0198(3) 0.0097(2) 0.0007(2) -0.0020(2) -0.0043(2)
N1 0.010(2) 0.015(2) 0.019(2) -0.0006(18) -0.003(2) -0.0009(18)
C1 0.017(3) 0.014(3) 0.033(3) 0.006(2) -0.003(3) -0.002(2)
C2 0.013(3) 0.018(3) 0.036(4) -0.009(2) -0.004(3) -0.003(3)
N2 0.009(2) 0.013(2) 0.015(2) 0.0023(16) -0.0033(18) -0.0027(18)
C3 0.011(3) 0.024(3) 0.020(3) 0.002(2) 0.002(2) -0.009(3)
C4 0.017(3) 0.014(3) 0.027(3) 0.005(2) -0.002(2) -0.003(2)
C5 0.011(2) 0.013(2) 0.009(2) -0.002(2) -0.0038(18) -0.0037(19)
C6 0.017(3) 0.012(2) 0.005(2) 0.001(2) 0.002(2) -0.0028(19)
C7 0.009(2) 0.008(2) 0.011(3) 0.0018(18) 0.000(2) -0.0007(19)
N3 0.011(2) 0.017(2) 0.013(2) -0.0023(17) 0.0040(17) 0.0027(18)
C8 0.014(3) 0.029(3) 0.017(3) 0.001(2) 0.008(2) -0.004(2)
C9 0.026(3) 0.017(3) 0.019(3) -0.001(2) 0.005(2) 0.005(2)
C10 0.011(2) 0.004(2) 0.011(3) -0.0030(18) -0.002(2) 0.000(2)
C11 0.018(3) 0.013(3) 0.013(3) -0.001(2) -0.001(2) -0.004(2)
C12 0.009(2) 0.013(3) 0.012(3) -0.0002(19) 0.000(2) 0.001(2)
O1 0.0090(16) 0.0135(18) 0.0064(17) -0.0018(13) 0.0008(14) -0.0002(14)
Si1 0.0086(6) 0.0130(7) 0.0091(7) -0.0004(5) -0.0014(5) 0.0002(6)
C13 0.016(3) 0.018(3) 0.016(3) -0.001(2) -0.002(2) 0.005(2)
C14 0.020(3) 0.022(3) 0.010(3) -0.001(2) 0.001(2) 0.000(2)
C15 0.015(2) 0.028(3) 0.016(3) -0.004(3) 0.002(2) 0.003(2)

loop_
_atom_type_symbol
_atom_type_description
_atom_type_scat_dispersion_real
_atom_type_scat_dispersion_imag
_atom_type_scat_source
C C 0.0033 0.0016 'International Tables Vol C Tables 4.2.6.8 and 6.1.1.4'
H H 0.0000 0.0000 'International Tables Vol C Tables 4.2.6.8 and 6.1.1.4'
N N 0.0061 0.0033 'International Tables Vol C Tables 4.2.6.8 and 6.1.1.4'
O O 0.0106 0.0060 'International Tables Vol C Tables 4.2.6.8 and 6.1.1.4'
Br Br -0.2901 2.4595 'International Tables Vol C Tables 4.2.6.8 and 6.1.1.4'
Si Si 0.0817 0.0704 'International Tables Vol C Tables 4.2.6.8 and 6.1.1.4'

loop_
_geom_angle_atom_site_label_1
_geom_angle_atom_site_label_2
_geom_angle_atom_site_label_3
_geom_angle
C5 N1 C1 120.3(4)
C5 N1 C2 124.4(4)
C1 N1 C2 114.6(4)
N1 C1 H1A 109.5
N1 C1 H1B 109.5
H1A C1 H1B 109.5
N1 C1 H1C 109.5
H1A C1 H1C 109.5
H1B C1 H1C 109.5
N1 C2 H2A 109.5
N1 C2 H2B 109.5
H2A C2 H2B 109.5
N1 C2 H2C 109.5
H2A C2 H2C 109.5
H2B C2 H2C 109.5
C5 N2 C4 122.8(4)
C5 N2 C3 124.1(4)
C4 N2 C3 112.7(4)
N2 C3 H3A 109.5
N2 C3 H3B 109.5
H3A C3 H3B 109.5
N2 C3 H3C 109.5
H3A C3 H3C 109.5
H3B C3 H3C 109.5
N2 C4 H4A 109.5
N2 C4 H4B 109.5
H4A C4 H4B 109.5
N2 C4 H4C 109.5
H4A C4 H4C 109.5
H4B C4 H4C 109.5
N1 C5 N2 123.6(4)
N1 C5 C6 119.4(4)
N2 C5 C6 116.6(4)
C7 C6 C5 129.3(4)
C7 C6 Br2 121.8(4)
C5 C6 Br2 108.8(3)
C6 C7 N3 124.5(5)
C6 C7 C10 123.9(4)
N3 C7 C10 111.6(4)
C7 N3 C8 117.4(4)
C7 N3 C9 115.8(4)
C8 N3 C9 113.7(4)
N3 C8 H8A 109.5
N3 C8 H8B 109.5
H8A C8 H8B 109.5
N3 C8 H8C 109.5
H8A C8 H8C 109.5
H8B C8 H8C 109.5
N3 C9 H9A 109.5
N3 C9 H9B 109.5
H9A C9 H9B 109.5
N3 C9 H9C 109.5
H9A C9 H9C 109.5
H9B C9 H9C 109.5
O1 C10 C12 110.4(4)
O1 C10 C11 109.1(4)
C12 C10 C11 110.9(4)
O1 C10 C7 108.6(4)
C12 C10 C7 109.5(4)
C11 C10 C7 108.2(4)
C10 C11 H11A 109.5
C10 C11 H11B 109.5
H11A C11 H11B 109.5
C10 C11 H11C 109.5
H11A C11 H11C 109.5
H11B C11 H11C 109.5
C10 C12 H12A 109.5
C10 C12 H12B 109.5
H12A C12 H12B 109.5
C10 C12 H12C 109.5
H12A C12 H12C 109.5
H12B C12 H12C 109.5
C10 O1 Si1 128.7(3)
O1 Si1 C15 106.0(2)
O1 Si1 C13 112.4(2)
C15 Si1 C13 106.3(2)
O1 Si1 C14 113.5(2)
C15 Si1 C14 109.4(2)
C13 Si1 C14 109.0(2)
Si1 C13 H13A 109.5
Si1 C13 H13B 109.5
H13A C13 H13B 109.5
Si1 C13 H13C 109.5
H13A C13 H13C 109.5
H13B C13 H13C 109.5
Si1 C14 H14A 109.5
Si1 C14 H14B 109.5
H14A C14 H14B 109.5
Si1 C14 H14C 109.5
H14A C14 H14C 109.5
H14B C14 H14C 109.5
Si1 C15 H15A 109.5
Si1 C15 H15B 109.5
H15A C15 H15B 109.5
Si1 C15 H15C 109.5
H15A C15 H15C 109.5
H15B C15 H15C 109.5

loop_
_geom_bond_atom_site_label_1
_geom_bond_atom_site_label_2
_geom_bond_distance
Br2 C6 1.926(5)
N1 C5 1.319(6)
N1 C1 1.475(6)
N1 C2 1.476(6)
C1 H1A 0.9800
C1 H1B 0.9800
C1 H1C 0.9800
C2 H2A 0.9800
C2 H2B 0.9800
C2 H2C 0.9800
N2 C5 1.333(6)
N2 C4 1.470(6)
N2 C3 1.475(6)
C3 H3A 0.9800
C3 H3B 0.9800
C3 H3C 0.9800
C4 H4A 0.9800
C4 H4B 0.9800
C4 H4C 0.9800
C5 C6 1.491(7)
C6 C7 1.327(7)
C7 N3 1.433(6)
C7 C10 1.542(7)
N3 C8 1.458(6)
N3 C9 1.464(6)
C8 H8A 0.9800
C8 H8B 0.9800
C8 H8C 0.9800
C9 H9A 0.9800
C9 H9B 0.9800
C9 H9C 0.9800
C10 O1 1.445(6)
C10 C12 1.515(7)
C10 C11 1.530(6)
C11 H11A 0.9800
C11 H11B 0.9800
C11 H11C 0.9800
C12 H12A 0.9800
C12 H12B 0.9800
C12 H12C 0.9800
O1 Si1 1.669(3)
Si1 C15 1.854(5)
Si1 C13 1.860(5)
Si1 C14 1.862(5)
C13 H13A 0.9800
C13 H13B 0.9800
C13 H13C 0.9800
C14 H14A 0.9800
C14 H14B 0.9800
C14 H14C 0.9800
C15 H15A 0.9800
C15 H15B 0.9800
C15 H15C 0.9800

loop_
_geom_hbond_atom_site_label_D
_geom_hbond_atom_site_label_H
_geom_hbond_atom_site_label_A
_geom_hbond_site_symmetry_A
_geom_hbond_distance_DH
_geom_hbond_distance_HA
_geom_hbond_distance_DA
_geom_hbond_angle_DHA
_geom_hbond_publ_flag
C3 H3C Br1 7_645 0.98 2.81 3.742(3) 159 y
C14 H14B Br1 5_665 0.98 2.87 3.790(3) 156 y

loop_
_geom_torsion_atom_site_label_1
_geom_torsion_atom_site_label_2
_geom_torsion_atom_site_label_3
_geom_torsion_atom_site_label_4
_geom_torsion
C1 N1 C5 N2 167.2(5)
C2 N1 C5 N2 -23.8(8)
C1 N1 C5 C6 -20.1(7)
C2 N1 C5 C6 148.9(5)
C4 N2 C5 N1 161.7(5)
C3 N2 C5 N1 -25.9(7)
C4 N2 C5 C6 -11.3(7)
C3 N2 C5 C6 161.1(4)
N1 C5 C6 C7 104.0(6)
N2 C5 C6 C7 -82.7(6)
N1 C5 C6 Br2 -78.9(5)
N2 C5 C6 Br2 94.4(4)
C5 C6 C7 N3 169.1(5)
Br2 C6 C7 N3 -7.7(7)
C5 C6 C7 C10 -8.1(8)
Br2 C6 C7 C10 175.1(3)
C6 C7 N3 C8 77.4(6)
C10 C7 N3 C8 -105.1(5)
C6 C7 N3 C9 -61.4(6)
C10 C7 N3 C9 116.1(5)
C6 C7 C10 O1 -7.7(6)
N3 C7 C10 O1 174.8(4)
C6 C7 C10 C12 -128.4(5)
N3 C7 C10 C12 54.1(5)
C6 C7 C10 C11 110.6(5)
N3 C7 C10 C11 -66.9(5)
C12 C10 O1 Si1 -40.7(5)
C11 C10 O1 Si1 81.4(5)
C7 C10 O1 Si1 -160.9(3)
C10 O1 Si1 C15 -163.6(4)
C10 O1 Si1 C13 80.7(4)
C10 O1 Si1 C14 -43.5(4)
